data_4320759
loop_
_publ_author_name
'Dana S. Marlin'
'Marilyn M. Olmstead'
'Pradip K. Mascharak'

_publ_section_title
;
 Structure-Spectroscopy Correlation in Distorted Five-Coordinate Cu(II)
 Complexes: A Case Study with a Set of Closely Related Copper Complexes of
 Pyridine-2,6-dicarboxamide Ligands
;
_journal_name_full 'Inorganic Chemistry'
_journal_page_first 7003
_journal_page_last 7008
_journal_paper_doi 10.1021/ic010523n
_journal_volume 40
_journal_year 2001
_chemical_formula_sum 'C14 H16 Cu N4 O3'
_chemical_formula_weight 351.85
_chemical_name_common '[Cu(dmppy)(H2O)(py)]'
_chemical_name_systematic
;
  ?
;
_space_group_IT_number 14
_symmetry_cell_setting monoclinic
_symmetry_space_group_name_Hall '-P 2ybc'
_symmetry_space_group_name_H-M 'P 1 21/c 1'
_atom_sites_solution_hydrogens difmap
_atom_sites_solution_primary direct
_atom_sites_solution_secondary difmap
_audit_creation_method SHELXL-97
_cell_angle_alpha 90.00
_cell_angle_beta 95.5090(10)
_cell_angle_gamma 90.00
_cell_formula_units_Z 4
_cell_length_a 8.6463(6)
_cell_length_b 10.5912(8)
_cell_length_c 16.5888(12)
_cell_measurement_reflns_used 6319
_cell_measurement_temperature 90(2)
_cell_measurement_theta_max 31.2
_cell_measurement_theta_min 2.3
_cell_volume 1512.10(19)
_computing_cell_refinement 'Bruker SAINT'
_computing_data_collection 'Bruker SMART'
_computing_data_reduction 'Bruker SAINT'
_computing_molecular_graphics 'SHELXTL 5.03, XP (Sheldrick, 1994)'
_computing_publication_material 'SHELXL-97 (Sheldrick, 1997)'
_computing_structure_refinement 'SHELXL-97 (Sheldrick, 1997)'
_computing_structure_solution 'SHELXS-97 (Sheldrick, 1990)'
_diffrn_ambient_temperature 90(2)
_diffrn_detector_area_resol_mean 8.3
_diffrn_measured_fraction_theta_full 0.944
_diffrn_measured_fraction_theta_max 0.944
_diffrn_measurement_device_type 'Bruker SMART 1000'
_diffrn_measurement_method \w
_diffrn_radiation_monochromator graphite
_diffrn_radiation_source 'normal-focus sealed tube'
_diffrn_radiation_type MoK\a
_diffrn_radiation_wavelength 0.71073
_diffrn_reflns_av_R_equivalents 0.0230
_diffrn_reflns_av_sigmaI/netI 0.0136
_diffrn_reflns_limit_h_max 12
_diffrn_reflns_limit_h_min -12
_diffrn_reflns_limit_k_max 15
_diffrn_reflns_limit_k_min -15
_diffrn_reflns_limit_l_max 24
_diffrn_reflns_limit_l_min -24
_diffrn_reflns_number 20322
_diffrn_reflns_theta_full 31.43
_diffrn_reflns_theta_max 31.43
_diffrn_reflns_theta_min 2.28
_diffrn_standards_decay_% <0.1
_diffrn_standards_number '50 frames remeasured'
_exptl_absorpt_coefficient_mu 1.462
_exptl_absorpt_correction_T_max 0.8920
_exptl_absorpt_correction_T_min 0.5924
_exptl_absorpt_correction_type empirical
_exptl_absorpt_process_details
;SADABS, Sheldrick, G.M. An empirical absorption correction program based
  on the method of Blessing, R. H., Acta Cryst. (1995). A51, 33-38.
;
_exptl_crystal_colour blue
_exptl_crystal_density_diffrn 1.546
_exptl_crystal_density_method 'not measured'
_exptl_crystal_description plate
_exptl_crystal_F_000 724
_exptl_crystal_size_max 0.40
_exptl_crystal_size_mid 0.34
_exptl_crystal_size_min 0.08
_refine_diff_density_max 0.483
_refine_diff_density_min -0.307
_refine_diff_density_rms 0.068
_refine_ls_extinction_expression Fc^*^=kFc[1+0.001xFc^2^\l^3^/sin(2\q)]^-1/4^
_refine_ls_extinction_method SHELXL
_refine_ls_goodness_of_fit_ref 1.046
_refine_ls_hydrogen_treatment refall
_refine_ls_matrix_type full
_refine_ls_number_parameters 264
_refine_ls_number_reflns 4734
_refine_ls_number_restraints 2
_refine_ls_restrained_S_all 1.046
_refine_ls_R_factor_all 0.0278
_refine_ls_R_factor_gt 0.0244
_refine_ls_shift/su_max 0.001
_refine_ls_shift/su_mean 0.000
_refine_ls_structure_factor_coef Fsqd
_refine_ls_weighting_details 'calc w=1/[\s^2^(Fo^2^)+(0.0494P)^2^+0.1647P] where P=(Fo^2^+2Fc^2^)/3'
_refine_ls_weighting_scheme calc
_refine_ls_wR_factor_gt 0.0699
_refine_ls_wR_factor_ref 0.0715
_reflns_number_gt 4243
_reflns_number_total 4734
_reflns_threshold_expression >2\s(I)
_cod_data_source_file ic010523n_3.cif
_cod_data_source_block mn1039
_cod_original_sg_symbol_H-M 'P 21/c'
_cod_database_code 4320759

loop_
_symmetry_equiv_pos_as_xyz
'x, y, z'
'-x, y+1/2, -z+1/2'
'-x, -y, -z'
'x, -y-1/2, z-1/2'

loop_
_atom_site_label
_atom_site_type_symbol
_atom_site_fract_x
_atom_site_fract_y
_atom_site_fract_z
_atom_site_U_iso_or_equiv
_atom_site_adp_type
_atom_site_occupancy
_atom_site_symmetry_multiplicity
_atom_site_calc_flag
_atom_site_refinement_flags
_atom_site_disorder_assembly
_atom_site_disorder_group
Cu1 Cu 0.914790(14) 0.192893(12) 0.123104(7) 0.01315(5) Uani 1 1 d . . .
O1 O 1.01487(10) -0.18347(7) 0.14278(5) 0.01772(16) Uani 1 1 d . . .
O2 O 1.24902(9) 0.44816(8) 0.20583(5) 0.01813(16) Uani 1 1 d . . .
O3 O 0.79836(10) 0.18676(8) 0.24273(5) 0.01629(15) Uani 1 1 d D . .
H3A H 0.859(2) 0.2227(17) 0.2765(10) 0.031(5) Uiso 1 1 d D . .
H3B H 0.792(2) 0.1169(14) 0.2580(11) 0.031(5) Uiso 1 1 d D . .
N1 N 0.89341(11) 0.00596(9) 0.10425(6) 0.01690(18) Uani 1 1 d . . .
N2 N 1.11513(10) 0.13726(9) 0.17091(5) 0.01401(16) Uani 1 1 d . . .
N3 N 1.02055(11) 0.36179(9) 0.14235(6) 0.01529(17) Uani 1 1 d . . .
N4 N 0.72734(11) 0.25338(9) 0.05516(5) 0.01468(17) Uani 1 1 d . . .
C1 C 0.75763(15) -0.06314(12) 0.06916(9) 0.0248(2) Uani 1 1 d . . .
H1A H 0.779(3) -0.128(3) 0.0338(14) 0.064(7) Uiso 1 1 d . . .
H1B H 0.693(3) -0.020(2) 0.0319(15) 0.069(7) Uiso 1 1 d . . .
H1C H 0.705(3) -0.097(2) 0.1060(14) 0.058(7) Uiso 1 1 d . . .
C2 C 1.00902(12) -0.06468(10) 0.13836(6) 0.01484(19) Uani 1 1 d . . .
C3 C 1.14449(12) 0.01383(10) 0.17436(6) 0.01449(19) Uani 1 1 d . . .
C4 C 1.28859(13) -0.02940(11) 0.20832(7) 0.0174(2) Uani 1 1 d . . .
H4 H 1.311(2) -0.1147(17) 0.2109(10) 0.024(4) Uiso 1 1 d . . .
C5 C 1.39728(13) 0.05986(11) 0.23955(7) 0.0180(2) Uani 1 1 d . . .
H5 H 1.4903(19) 0.0370(16) 0.2630(9) 0.021(4) Uiso 1 1 d . . .
C6 C 1.36148(13) 0.18845(10) 0.23657(7) 0.0158(2) Uani 1 1 d . . .
H6 H 1.431(2) 0.2489(18) 0.2599(11) 0.032(5) Uiso 1 1 d . . .
C7 C 1.21707(12) 0.22460(10) 0.19972(6) 0.01380(18) Uani 1 1 d . . .
C8 C 1.16000(12) 0.35777(10) 0.18323(6) 0.01414(18) Uani 1 1 d . . .
C9 C 0.96213(14) 0.48724(11) 0.11925(7) 0.0187(2) Uani 1 1 d . . .
H9A H 0.939(2) 0.5346(18) 0.1649(11) 0.036(5) Uiso 1 1 d . . .
H9B H 0.875(3) 0.476(2) 0.0856(12) 0.044(5) Uiso 1 1 d . . .
H9C H 1.034(3) 0.540(2) 0.0945(13) 0.051(6) Uiso 1 1 d . . .
C10 C 0.59282(14) 0.27874(13) 0.08629(7) 0.0210(2) Uani 1 1 d . . .
H10 H 0.596(2) 0.2588(19) 0.1392(12) 0.040(5) Uiso 1 1 d . . .
C11 C 0.46323(15) 0.32430(13) 0.03975(8) 0.0244(2) Uani 1 1 d . . .
H11 H 0.373(3) 0.3415(19) 0.0639(12) 0.042(5) Uiso 1 1 d . . .
C12 C 0.47270(14) 0.34603(12) -0.04213(7) 0.0213(2) Uani 1 1 d . . .
H12 H 0.386(2) 0.3787(18) -0.0724(11) 0.036(5) Uiso 1 1 d . . .
C13 C 0.61125(15) 0.32127(12) -0.07440(7) 0.0206(2) Uani 1 1 d . . .
H13 H 0.623(2) 0.3390(18) -0.1272(11) 0.031(4) Uiso 1 1 d . . .
C14 C 0.73581(13) 0.27481(12) -0.02421(7) 0.0179(2) Uani 1 1 d . . .
H14 H 0.829(2) 0.2586(16) -0.0429(9) 0.022(4) Uiso 1 1 d . . .

loop_
_atom_site_aniso_label
_atom_site_aniso_U_11
_atom_site_aniso_U_22
_atom_site_aniso_U_33
_atom_site_aniso_U_23
_atom_site_aniso_U_13
_atom_site_aniso_U_12
Cu1 0.01158(8) 0.01149(8) 0.01594(8) 0.00056(4) -0.00087(5) -0.00007(4)
O1 0.0188(4) 0.0127(4) 0.0214(4) -0.0013(3) 0.0004(3) -0.0004(3)
O2 0.0157(4) 0.0129(4) 0.0255(4) -0.0025(3) 0.0005(3) -0.0022(3)
O3 0.0184(4) 0.0131(4) 0.0171(4) 0.0006(3) 0.0002(3) -0.0010(3)
N1 0.0150(4) 0.0138(4) 0.0211(4) -0.0008(3) -0.0027(3) -0.0013(3)
N2 0.0129(4) 0.0127(4) 0.0163(4) -0.0002(3) 0.0010(3) -0.0007(3)
N3 0.0151(4) 0.0122(4) 0.0183(4) 0.0018(3) 0.0002(3) -0.0002(3)
N4 0.0132(4) 0.0145(4) 0.0160(4) 0.0006(3) -0.0001(3) -0.0006(3)
C1 0.0198(5) 0.0180(5) 0.0344(6) -0.0019(5) -0.0086(5) -0.0037(4)
C2 0.0143(4) 0.0136(5) 0.0167(4) -0.0015(3) 0.0019(3) -0.0006(4)
C3 0.0141(5) 0.0132(4) 0.0161(4) -0.0006(3) 0.0013(3) 0.0001(3)
C4 0.0153(5) 0.0141(5) 0.0226(5) 0.0004(4) 0.0002(4) 0.0019(4)
C5 0.0131(5) 0.0174(5) 0.0229(5) 0.0013(4) -0.0013(4) 0.0014(4)
C6 0.0121(5) 0.0162(5) 0.0188(5) 0.0000(4) -0.0006(4) -0.0017(4)
C7 0.0127(4) 0.0131(4) 0.0155(4) -0.0002(3) 0.0012(3) -0.0008(4)
C8 0.0141(4) 0.0125(4) 0.0161(4) 0.0000(3) 0.0028(3) -0.0009(4)
C9 0.0196(5) 0.0132(5) 0.0226(5) 0.0023(4) -0.0009(4) 0.0020(4)
C10 0.0171(5) 0.0301(6) 0.0161(5) 0.0042(4) 0.0030(4) 0.0026(4)
C11 0.0158(5) 0.0365(7) 0.0212(5) 0.0042(5) 0.0030(4) 0.0054(5)
C12 0.0170(5) 0.0249(6) 0.0210(5) 0.0035(4) -0.0025(4) 0.0035(4)
C13 0.0203(5) 0.0267(6) 0.0147(5) 0.0025(4) 0.0004(4) 0.0017(4)
C14 0.0159(5) 0.0207(5) 0.0170(5) -0.0001(4) 0.0021(4) 0.0013(4)

loop_
_atom_type_symbol
_atom_type_description
_atom_type_scat_dispersion_real
_atom_type_scat_dispersion_imag
_atom_type_scat_source
C C 0.0033 0.0016 'International Tables Vol C Tables 4.2.6.8 and 6.1.1.4'
H H 0.0000 0.0000 'International Tables Vol C Tables 4.2.6.8 and 6.1.1.4'
N N 0.0061 0.0033 'International Tables Vol C Tables 4.2.6.8 and 6.1.1.4'
O O 0.0106 0.0060 'International Tables Vol C Tables 4.2.6.8 and 6.1.1.4'
Cu Cu 0.3201 1.2651 'International Tables Vol C Tables 4.2.6.8 and 6.1.1.4'

loop_
_geom_angle_atom_site_label_1
_geom_angle_atom_site_label_2
_geom_angle_atom_site_label_3
_geom_angle
_geom_angle_site_symmetry_1
_geom_angle_site_symmetry_3
_geom_angle_publ_flag
N2 Cu1 N4 169.44(4) . . ?
N2 Cu1 N1 80.12(4) . . ?
N4 Cu1 N1 99.86(4) . . ?
N2 Cu1 N3 80.23(4) . . ?
N4 Cu1 N3 97.83(4) . . ?
N1 Cu1 N3 158.45(4) . . ?
N2 Cu1 O3 94.96(3) . . ?
N4 Cu1 O3 95.58(3) . . ?
N1 Cu1 O3 93.72(3) . . ?
N3 Cu1 O3 96.72(3) . . ?
Cu1 O3 H3A 105.5(13) . . ?
Cu1 O3 H3B 110.8(13) . . ?
H3A O3 H3B 106.1(18) . . ?
C2 N1 C1 115.54(9) . . ?
C2 N1 Cu1 115.69(7) . . ?
C1 N1 Cu1 128.00(8) . . ?
C3 N2 C7 123.26(10) . . ?
C3 N2 Cu1 118.55(7) . . ?
C7 N2 Cu1 118.19(7) . . ?
C8 N3 C9 115.99(9) . . ?
C8 N3 Cu1 115.34(7) . . ?
C9 N3 Cu1 128.65(7) . . ?
C10 N4 C14 118.21(10) . . ?
C10 N4 Cu1 122.33(8) . . ?
C14 N4 Cu1 119.41(7) . . ?
N1 C1 H1A 114.7(16) . . ?
N1 C1 H1B 115.8(16) . . ?
H1A C1 H1B 95(2) . . ?
N1 C1 H1C 112.5(16) . . ?
H1A C1 H1C 107(2) . . ?
H1B C1 H1C 110(2) . . ?
O1 C2 N1 127.59(10) . . ?
O1 C2 C3 120.04(10) . . ?
N1 C2 C3 112.38(9) . . ?
N2 C3 C4 119.92(10) . . ?
N2 C3 C2 112.68(9) . . ?
C4 C3 C2 127.40(10) . . ?
C3 C4 C5 118.09(10) . . ?
C3 C4 H4 121.0(11) . . ?
C5 C4 H4 120.9(11) . . ?
C6 C5 C4 120.52(10) . . ?
C6 C5 H5 117.9(11) . . ?
C4 C5 H5 121.6(11) . . ?
C7 C6 C5 118.08(10) . . ?
C7 C6 H6 120.4(11) . . ?
C5 C6 H6 121.5(11) . . ?
N2 C7 C6 120.08(10) . . ?
N2 C7 C8 112.92(9) . . ?
C6 C7 C8 126.92(10) . . ?
O2 C8 N3 128.75(10) . . ?
O2 C8 C7 118.36(9) . . ?
N3 C8 C7 112.81(9) . . ?
N3 C9 H9A 111.6(12) . . ?
N3 C9 H9B 106.5(13) . . ?
H9A C9 H9B 109.9(16) . . ?
N3 C9 H9C 114.9(13) . . ?
H9A C9 H9C 103.5(18) . . ?
H9B C9 H9C 110.5(18) . . ?
N4 C10 C11 122.62(11) . . ?
N4 C10 H10 112.3(12) . . ?
C11 C10 H10 125.0(12) . . ?
C10 C11 C12 118.86(11) . . ?
C10 C11 H11 119.8(13) . . ?
C12 C11 H11 121.3(13) . . ?
C13 C12 C11 118.82(11) . . ?
C13 C12 H12 122.9(11) . . ?
C11 C12 H12 118.2(11) . . ?
C12 C13 C14 119.11(11) . . ?
C12 C13 H13 121.0(12) . . ?
C14 C13 H13 119.8(12) . . ?
N4 C14 C13 122.38(10) . . ?
N4 C14 H14 115.8(10) . . ?
C13 C14 H14 121.8(10) . . ?

loop_
_geom_bond_atom_site_label_1
_geom_bond_atom_site_label_2
_geom_bond_distance
_geom_bond_site_symmetry_2
_geom_bond_publ_flag
Cu1 N2 1.9268(9) . ?
Cu1 N4 1.9891(9) . ?
Cu1 N1 2.0101(10) . ?
Cu1 N3 2.0204(9) . ?
Cu1 O3 2.3107(9) . ?
O1 C2 1.2611(13) . ?
O2 C8 1.2625(13) . ?
O3 H3A 0.825(14) . ?
O3 H3B 0.785(14) . ?
N1 C2 1.3306(14) . ?
N1 C1 1.4565(15) . ?
N2 C3 1.3320(14) . ?
N2 C7 1.3341(14) . ?
N3 C8 1.3261(14) . ?
N3 C9 1.4596(14) . ?
N4 C10 1.3442(15) . ?
N4 C14 1.3451(14) . ?
C1 H1A 0.93(3) . ?
C1 H1B 0.91(3) . ?
C1 H1C 0.87(2) . ?
C2 C3 1.5118(15) . ?
C3 C4 1.3944(15) . ?
C4 C5 1.3971(15) . ?
C4 H4 0.924(17) . ?
C5 C6 1.3965(15) . ?
C5 H5 0.892(16) . ?
C6 C7 1.3903(15) . ?
C6 H6 0.935(19) . ?
C7 C8 1.5106(15) . ?
C9 H9A 0.946(19) . ?
C9 H9B 0.90(2) . ?
C9 H9C 0.95(2) . ?
C10 C11 1.3849(16) . ?
C10 H10 0.901(19) . ?
C11 C12 1.3878(17) . ?
C11 H11 0.93(2) . ?
C12 C13 1.3833(17) . ?
C12 H12 0.93(2) . ?
C13 C14 1.3867(16) . ?
C13 H13 0.911(18) . ?
C14 H14 0.911(17) . ?

loop_
_geom_hbond_atom_site_label_D
_geom_hbond_atom_site_label_H
_geom_hbond_atom_site_label_A
_geom_hbond_distance_DH
_geom_hbond_distance_HA
_geom_hbond_distance_DA
_geom_hbond_angle_DHA
_geom_hbond_site_symmetry_A
O3 H3A O1 0.825(14) 1.919(14) 2.7413(12) 174.5(19) 2_755
O3 H3B O2 0.785(14) 1.929(14) 2.7110(12) 173.7(19) 2_745
